data_2022794
loop_
_publ_author_name
'Golen, James A.'
'Manke, David R.'

_publ_section_title
;
 3,5-Lutidine pentaaqua sulfate complexes of first-row transition metals:
 [M(3,5-lutidine)(H2O)5]SO4, with M = Mn, Co, Ni, and Zn
;
_journal_coeditor_code ZV2026
_journal_issue 7
_journal_name_full 'Acta Crystallographica Section E Crystallographic Communications'
_journal_paper_doi 10.1107/S2056989023005261
_journal_volume 79
_journal_year 2023
_chemical_formula_iupac '[Mn (C7 H9 N) (H2 O)5] S O4'
_chemical_formula_moiety 'C7 H19 Mn N O5 2+, O4 S 2-'
_chemical_formula_sum 'C7 H19 Mn N O9 S'
_chemical_formula_weight 348.23
_chemical_name_systematic
;
Pentaaqua(3,5-dimethylpyridine-\k<i>N</i>)manganese(II) sulfate
;
_space_group_crystal_system orthorhombic
_space_group_IT_number 62
_space_group_name_Hall '-P 2ac 2n'
_space_group_name_H-M_alt 'P n m a'
_atom_sites_solution_hydrogens mixed
_audit_creation_method
;
Olex2 1.5
(compiled 2023.03.06 svn.rbb2c1857 for OlexSys, GUI svn.r6748)
;
_cell_angle_alpha 90
_cell_angle_beta 90
_cell_angle_gamma 90
_cell_formula_units_Z 4
_cell_length_a 17.1868(13)
_cell_length_b 7.1278(5)
_cell_length_c 11.4447(8)
_cell_measurement_reflns_used 7487
_cell_measurement_temperature 297(2)
_cell_measurement_theta_max 25.73
_cell_measurement_theta_min 2.96
_cell_volume 1402.02(17)
_computing_cell_refinement
;
SAINT (Bruker, 2021)
;
_computing_data_collection
;
APEX4 (Bruker, 2021)
;
_computing_data_reduction
;
SAINT (Bruker, 2021)
;
_computing_molecular_graphics
;
OLEX2 (Dolomanov <i>et al.</i>,  2009)
;
_computing_publication_material
;
publCIF (Westrip, 2010)
;
_computing_structure_refinement
;
SHELXL2018 (Sheldrick, 2015b)
;
_computing_structure_solution
;
<i>SHELXT2014</i> (Sheldrick, 2015a)
;
_diffrn_ambient_temperature 297.15
_diffrn_measured_fraction_theta_full 0.998
_diffrn_measured_fraction_theta_max 0.997
_diffrn_measurement_device_type 'Bruker D8 Venture CMOS'
_diffrn_measurement_method '\f and \w scans'
_diffrn_radiation_type MoK\a
_diffrn_radiation_wavelength 0.71073
_diffrn_reflns_av_R_equivalents 0.0736
_diffrn_reflns_av_unetI/netI 0.0253
_diffrn_reflns_limit_h_max 20
_diffrn_reflns_limit_h_min -20
_diffrn_reflns_limit_k_max 8
_diffrn_reflns_limit_k_min -8
_diffrn_reflns_limit_l_max 13
_diffrn_reflns_limit_l_min -13
_diffrn_reflns_number 27161
_diffrn_reflns_theta_full 25.242
_diffrn_reflns_theta_max 25.790
_diffrn_reflns_theta_min 2.964
_diffrn_source_current 30.0
_diffrn_source_power 1.5
_diffrn_source_voltage 50.0
_diffrn_standards_number 0
_exptl_absorpt_coefficient_mu 1.129
_exptl_absorpt_correction_T_max 0.745
_exptl_absorpt_correction_T_min 0.585
_exptl_absorpt_correction_type multi-scan
_exptl_absorpt_process_details
;
(SADABS; Bruker, 2021)
;
_exptl_crystal_colour colourless
_exptl_crystal_density_diffrn 1.650
_exptl_crystal_description BLOCK
_exptl_crystal_F_000 724
_exptl_crystal_size_max 0.22
_exptl_crystal_size_mid 0.08
_exptl_crystal_size_min 0.05
_refine_diff_density_max 0.390
_refine_diff_density_min -0.418
_refine_ls_extinction_method none
_refine_ls_goodness_of_fit_ref 1.113
_refine_ls_hydrogen_treatment mixed
_refine_ls_matrix_type full
_refine_ls_number_parameters 128
_refine_ls_number_reflns 1460
_refine_ls_number_restraints 7
_refine_ls_restrained_S_all 1.111
_refine_ls_R_factor_all 0.0403
_refine_ls_R_factor_gt 0.0321
_refine_ls_shift/su_max 0.000
_refine_ls_shift/su_mean 0.000
_refine_ls_structure_factor_coef Fsqd
_refine_ls_weighting_details 'w=1/[\s^2^(Fo^2^)+(0.0433P)^2^+0.6101P] where P=(Fo^2^+2Fc^2^)/3'
_refine_ls_weighting_scheme calc
_refine_ls_wR_factor_gt 0.0764
_refine_ls_wR_factor_ref 0.0808
_reflns_number_gt 1265
_reflns_number_total 1460
_reflns_threshold_expression 'I > 2\s(I)'
_cod_data_source_file zv2026sup1.cif
_cod_data_source_block 1
_cod_database_code 2022794
_shelx_space_group_comment
;
The symmetry employed for this shelxl refinement is uniquely defined
by the following loop, which should always be used as a source of
symmetry information in preference to the above space-group names.
They are only intended as comments.
;
_shelx_estimated_absorpt_t_min 0.789
_shelx_estimated_absorpt_t_max 0.946

loop_
_space_group_symop_operation_xyz
'x, y, z'
'-x+1/2, -y, z+1/2'
'-x, y+1/2, -z'
'x+1/2, -y+1/2, -z+1/2'
'-x, -y, -z'
'x-1/2, y, -z-1/2'
'x, -y-1/2, z'
'-x-1/2, y-1/2, z-1/2'

loop_
_atom_site_type_symbol
_atom_site_label
_atom_site_fract_x
_atom_site_fract_y
_atom_site_fract_z
_atom_site_U_iso_or_equiv
_atom_site_adp_type
_atom_site_calc_flag
_atom_site_occupancy
_atom_site_disorder_assembly
_atom_site_disorder_group
Mn Mn1 0.38853(3) 0.750000 0.19452(4) 0.02628(16) Uani d 1 . .
S S1 0.33347(4) 0.250000 -0.03698(6) 0.02472(19) Uani d 1 . .
O O1 0.35349(17) 0.750000 0.0101(2) 0.0431(6) Uani d 1 . .
O O2 0.47201(10) 0.9730(3) 0.14197(15) 0.0370(4) Uani d 1 . .
O O3 0.30623(11) 0.5330(3) 0.23922(17) 0.0442(4) Uani d 1 . .
O O4 0.29510(15) 0.250000 0.0770(2) 0.0442(6) Uani d 1 . .
O O5 0.31258(11) 0.0805(2) -0.10225(15) 0.0433(4) Uani d 1 . .
O O6 0.41874(13) 0.250000 -0.0163(2) 0.0414(6) Uani d 1 . .
N N1 0.44712(15) 0.750000 0.3681(2) 0.0305(6) Uani d 1 . .
C C1 0.52514(18) 0.750000 0.3748(3) 0.0335(7) Uani d 1 . .
H H1A 0.553273 0.750000 0.305376 0.040 Uiso calc 1 . .
C C2 0.56607(18) 0.750000 0.4786(3) 0.0322(7) Uani d 1 . .
C C3 0.52253(19) 0.750000 0.5812(3) 0.0344(7) Uani d 1 . .
H H3 0.547891 0.750000 0.652995 0.041 Uiso calc 1 . .
C C4 0.44230(19) 0.750000 0.5779(3) 0.0327(7) Uani d 1 . .
C C5 0.40755(19) 0.750000 0.4686(3) 0.0323(7) Uani d 1 . .
H H5 0.353492 0.750000 0.465014 0.039 Uiso calc 1 . .
C C6 0.6535(2) 0.750000 0.4798(4) 0.0489(10) Uani d 1 . .
H H6A 0.671766 0.681677 0.546736 0.073 Uiso calc 0.5 A -1
H H6B 0.672147 0.876855 0.483598 0.073 Uiso calc 0.5 A -1
H H6C 0.672591 0.691467 0.409899 0.073 Uiso calc 0.5 A -1
C C7 0.3933(2) 0.750000 0.6867(3) 0.0500(10) Uani d 1 . .
H H7A 0.420061 0.816577 0.747595 0.075 Uiso calc 0.5 B -1
H H7B 0.384142 0.623070 0.711140 0.075 Uiso calc 0.5 B -1
H H7C 0.344518 0.810353 0.670925 0.075 Uiso calc 0.5 B -1
H H1 0.3430(17) 0.834(3) -0.032(2) 0.054(9) Uiso d 1 . .
H H2A 0.4583(16) 1.057(3) 0.103(2) 0.056(10) Uiso d 1 . .
H H2B 0.5081(14) 0.930(5) 0.111(3) 0.084(13) Uiso d 1 . .
H H3A 0.2719(12) 0.549(4) 0.282(2) 0.062(10) Uiso d 1 . .
H H3B 0.2951(17) 0.451(3) 0.197(2) 0.062(10) Uiso d 1 . .

loop_
_atom_site_aniso_label
_atom_site_aniso_U_11
_atom_site_aniso_U_22
_atom_site_aniso_U_33
_atom_site_aniso_U_12
_atom_site_aniso_U_13
_atom_site_aniso_U_23
Mn1 0.0239(2) 0.0297(3) 0.0253(3) 0.000 -0.00054(17) 0.000
S1 0.0223(4) 0.0241(4) 0.0278(4) 0.000 -0.0028(3) 0.000
O1 0.0624(17) 0.0320(14) 0.0347(14) 0.000 -0.0176(12) 0.000
O2 0.0330(9) 0.0403(10) 0.0378(9) -0.0031(8) 0.0016(7) 0.0063(8)
O3 0.0413(10) 0.0442(11) 0.0469(10) -0.0143(9) 0.0136(8) -0.0105(9)
O4 0.0490(15) 0.0410(14) 0.0425(13) 0.000 0.0151(11) 0.000
O5 0.0548(11) 0.0305(9) 0.0447(9) 0.0012(8) -0.0186(8) -0.0054(7)
O6 0.0218(11) 0.0466(15) 0.0558(15) 0.000 -0.0007(10) 0.000
N1 0.0274(13) 0.0352(15) 0.0290(13) 0.000 -0.0047(11) 0.000
C1 0.0293(16) 0.0395(19) 0.0315(16) 0.000 0.0012(13) 0.000
C2 0.0256(16) 0.0314(17) 0.0396(18) 0.000 -0.0050(13) 0.000
C3 0.0340(17) 0.0389(19) 0.0303(16) 0.000 -0.0080(13) 0.000
C4 0.0318(16) 0.0357(17) 0.0307(16) 0.000 -0.0015(13) 0.000
C5 0.0273(15) 0.0344(17) 0.0351(17) 0.000 -0.0038(13) 0.000
C6 0.0255(17) 0.064(3) 0.057(2) 0.000 -0.0055(16) 0.000
C7 0.042(2) 0.076(3) 0.0317(18) 0.000 0.0010(15) 0.000

loop_
_atom_type_symbol
_atom_type_description
_atom_type_scat_dispersion_real
_atom_type_scat_dispersion_imag
_atom_type_scat_source
C C 0.0033 0.0016 'International Tables Vol C Tables 4.2.6.8 and 6.1.1.4'
H H 0.0000 0.0000 'International Tables Vol C Tables 4.2.6.8 and 6.1.1.4'
Mn Mn 0.3368 0.7283 'International Tables Vol C Tables 4.2.6.8 and 6.1.1.4'
N N 0.0061 0.0033 'International Tables Vol C Tables 4.2.6.8 and 6.1.1.4'
O O 0.0106 0.0060 'International Tables Vol C Tables 4.2.6.8 and 6.1.1.4'
S S 0.1246 0.1234 'International Tables Vol C Tables 4.2.6.8 and 6.1.1.4'

loop_
_geom_angle_atom_site_label_1
_geom_angle_atom_site_label_2
_geom_angle_atom_site_label_3
_geom_angle_site_symmetry_1
_geom_angle_site_symmetry_3
_geom_angle
_geom_angle_publ_flag
O1 Mn1 O2 . 7_575 85.24(7) ?
O1 Mn1 O2 . . 85.24(7) ?
O1 Mn1 N1 . . 169.05(11) ?
O2 Mn1 O2 7_575 . 91.24(10) ?
O2 Mn1 N1 7_575 . 87.11(7) ?
O2 Mn1 N1 . . 87.11(7) ?
O3 Mn1 O1 7_575 . 92.76(8) ?
O3 Mn1 O1 . . 92.76(8) ?
O3 Mn1 O2 . . 177.99(7) ?
O3 Mn1 O2 7_575 . 88.55(7) ?
O3 Mn1 O2 . 7_575 88.55(7) ?
O3 Mn1 O2 7_575 7_575 177.99(7) ?
O3 Mn1 O3 . 7_575 91.59(11) ?
O3 Mn1 N1 . . 94.87(7) ?
O3 Mn1 N1 7_575 . 94.87(7) ?
O4 S1 O5 . 7_565 110.15(9) ?
O4 S1 O5 . . 110.15(10) ?
O4 S1 O6 . . 107.66(15) ?
O5 S1 O5 . 7_565 111.09(14) ?
O5 S1 O6 . . 108.85(9) ?
O5 S1 O6 7_565 . 108.86(9) ?
Mn1 O1 H1 . 7_575 130(2) ?
Mn1 O1 H1 . . 130(2) ?
H1 O1 H1 . 7_575 99(4) ?
Mn1 O2 H2A . . 120(2) ?
Mn1 O2 H2B . . 111(3) ?
H2A O2 H2B . . 106.7(17) ?
Mn1 O3 H3A . . 123(2) ?
Mn1 O3 H3B . . 123(2) ?
H3A O3 H3B . . 108.1(17) ?
C1 N1 Mn1 . . 120.2(2) ?
C5 N1 Mn1 . . 122.5(2) ?
C5 N1 C1 . . 117.3(3) ?
N1 C1 H1A . . 118.0 ?
N1 C1 C2 . . 123.9(3) ?
C2 C1 H1A . . 118.0 ?
C1 C2 C3 . . 116.9(3) ?
C1 C2 C6 . . 121.1(3) ?
C3 C2 C6 . . 122.0(3) ?
C2 C3 H3 . . 119.5 ?
C4 C3 C2 . . 120.9(3) ?
C4 C3 H3 . . 119.5 ?
C3 C4 C5 . . 117.1(3) ?
C3 C4 C7 . . 122.5(3) ?
C5 C4 C7 . . 120.4(3) ?
N1 C5 C4 . . 123.9(3) ?
N1 C5 H5 . . 118.1 ?
C4 C5 H5 . . 118.1 ?
C2 C6 H6A . . 109.5 ?
C2 C6 H6B . . 109.5 ?
C2 C6 H6C . . 109.5 ?
H6A C6 H6B . . 109.5 ?
H6A C6 H6C . . 109.5 ?
H6B C6 H6C . . 109.5 ?
C4 C7 H7A . . 109.5 ?
C4 C7 H7B . . 109.5 ?
C4 C7 H7C . . 109.5 ?
H7A C7 H7B . . 109.5 ?
H7A C7 H7C . . 109.5 ?
H7B C7 H7C . . 109.5 ?

loop_
_geom_bond_atom_site_label_1
_geom_bond_atom_site_label_2
_geom_bond_site_symmetry_2
_geom_bond_distance
_geom_bond_publ_flag
Mn1 O1 . 2.195(2) ?
Mn1 O2 7_575 2.2240(17) ?
Mn1 O2 . 2.2240(17) ?
Mn1 O3 . 2.1575(17) ?
Mn1 O3 7_575 2.1575(17) ?
Mn1 N1 . 2.227(3) ?
S1 O4 . 1.462(2) ?
S1 O5 7_565 1.4650(17) ?
S1 O5 . 1.4650(17) ?
S1 O6 . 1.484(2) ?
O1 H1 . 0.786(10) ?
O1 H1 7_575 0.786(10) ?
O2 H2A . 0.781(10) ?
O2 H2B . 0.776(10) ?
O3 H3A . 0.775(10) ?
O3 H3B . 0.779(10) ?
N1 C1 . 1.343(4) ?
N1 C5 . 1.336(4) ?
C1 H1A . 0.9300 ?
C1 C2 . 1.381(5) ?
C2 C3 . 1.392(5) ?
C2 C6 . 1.504(4) ?
C3 H3 . 0.9300 ?
C3 C4 . 1.379(5) ?
C4 C5 . 1.386(4) ?
C4 C7 . 1.503(5) ?
C5 H5 . 0.9300 ?
C6 H6A . 0.9600 ?
C6 H6B . 0.9600 ?
C6 H6C . 0.9600 ?
C7 H7A . 0.9600 ?
C7 H7B . 0.9600 ?
C7 H7C . 0.9600 ?

loop_
_geom_hbond_atom_site_label_D
_geom_hbond_atom_site_label_H
_geom_hbond_atom_site_label_A
_geom_hbond_site_symmetry_A
_geom_hbond_distance_DH
_geom_hbond_distance_HA
_geom_hbond_distance_DA
_geom_hbond_angle_DHA
_geom_hbond_publ_flag
O1 H1 O5 1_565 0.786(10) 2.004(12) 2.775(2) 166(3) yes
O2 H2A O6 1_565 0.781(10) 2.057(11) 2.832(3) 172(3) yes
O2 H2B O6 5_665 0.776(10) 2.100(15) 2.850(3) 162(4) yes
O3 H3A O5 8_666 0.775(10) 1.978(10) 2.752(2) 177(4) yes
O3 H3B O4 . 0.779(10) 1.988(11) 2.748(3) 165(3) yes

loop_
_geom_torsion_atom_site_label_1
_geom_torsion_atom_site_label_2
_geom_torsion_atom_site_label_3
_geom_torsion_atom_site_label_4
_geom_torsion_site_symmetry_1
_geom_torsion_site_symmetry_2
_geom_torsion_site_symmetry_3
_geom_torsion_site_symmetry_4
_geom_torsion
_geom_torsion_publ_flag
Mn1 N1 C1 C2 . . . . 180.000000 ?
Mn1 N1 C5 C4 . . . . 180.000000 ?
N1 C1 C2 C3 . . . . 0.0000(10) ?
N1 C1 C2 C6 . . . . 180.000000 ?
C1 N1 C5 C4 . . . . 0.000000 ?
C1 C2 C3 C4 . . . . 0.0000(10) ?
C2 C3 C4 C5 . . . . 0.0000(10) ?
C2 C3 C4 C7 . . . . 180.0000(10) ?
C3 C4 C5 N1 . . . . 0.0000(10) ?
C5 N1 C1 C2 . . . . 0.000000 ?
C6 C2 C3 C4 . . . . 180.000000 ?
C7 C4 C5 N1 . . . . 180.000000 ?

_cod_database_fobs_code 2022794
